data_7047291
loop_
_publ_author_name
'Proch\'azkov\'a, So\<na'
'Kub\'i\<cek, Vojt\<ech'
'Kotek, Jan'
'V\'agner, Adrienn'
'Notni, Johannes'
'Hermann, Petr'

_publ_section_title
;
 Lanthanide(iii) complexes of monophosphinate/monophosphonate
 DOTA-analogues: effects of the substituents on the formation rate and
 radiolabelling yield.
;
_journal_issue 37
_journal_name_full 'Dalton transactions (Cambridge, England : 2003)'
_journal_page_first 13006
_journal_page_last 13015
_journal_paper_doi 10.1039/c8dt02608d
_journal_volume 47
_journal_year 2018
_chemical_compound_source 'synthesized by the authors'
_chemical_formula_moiety 'C15 H27 Eu N4 O9 P, 7.125(H2 O), 3Na, 2Cl'
_chemical_formula_sum 'C15 H41.25 Cl2 Eu N4 Na3 O16.125 P'
_chemical_formula_weight 858.57
_space_group_crystal_system monoclinic
_space_group_IT_number 15
_space_group_name_Hall '-C 2yc'
_space_group_name_H-M_alt 'C 1 2/c 1'
_symmetry_space_group_name_Hall '-C 2yc'
_symmetry_space_group_name_H-M 'C 1 2/c 1'
_atom_sites_solution_hydrogens mixed
_atom_sites_solution_primary direct
_atom_sites_solution_secondary difmap
_audit_creation_method SHELXL-2014/7
_audit_update_record
;
2018-08-03 deposited with the CCDC.
2018-08-14 downloaded from the CCDC.
;
_cell_angle_alpha 90
_cell_angle_beta 121.0061(8)
_cell_angle_gamma 90
_cell_formula_units_Z 8
_cell_length_a 32.1447(5)
_cell_length_b 9.43790(10)
_cell_length_c 23.5537(4)
_cell_measurement_reflns_used 29585
_cell_measurement_temperature 150(1)
_cell_measurement_theta_max 27.48
_cell_measurement_theta_min 1.00
_cell_volume 6124.66(16)
_computing_cell_refinement 'COLLECT and DENZO'
_computing_data_collection 'COLLECT (Hooft, 1998) and DENZO (Otwinowski & Minor, 1997)'
_computing_data_reduction 'COLLECT and DENZO'
_computing_molecular_graphics 'Mercury 3.10 (CCDC, 2017)'
_computing_publication_material 'SHELXL-2014/7 (Sheldrick, 2014)'
_computing_structure_refinement 'SHELXL-2014/7 (Sheldrick, 2014)'
_computing_structure_solution 'SIR92 (Altomare et al., 1994)'
_diffrn_ambient_temperature 150(1)
_diffrn_detector_area_resol_mean 9.091
_diffrn_measured_fraction_theta_full 0.999
_diffrn_measured_fraction_theta_max 0.999
_diffrn_measurement_device_type 'Nonius KappaCCD area detector'
_diffrn_measurement_method '\f and \w scans to fill the Ewald sphere'
_diffrn_radiation_monochromator graphite
_diffrn_radiation_source 'fine-focus sealed tube'
_diffrn_radiation_type MoK\a
_diffrn_radiation_wavelength 0.71073
_diffrn_reflns_av_R_equivalents 0.0544
_diffrn_reflns_av_unetI/netI 0.0351
_diffrn_reflns_Laue_measured_fraction_full 0.999
_diffrn_reflns_Laue_measured_fraction_max 0.999
_diffrn_reflns_limit_h_max 41
_diffrn_reflns_limit_h_min -41
_diffrn_reflns_limit_k_max 12
_diffrn_reflns_limit_k_min -12
_diffrn_reflns_limit_l_max 30
_diffrn_reflns_limit_l_min -30
_diffrn_reflns_number 44165
_diffrn_reflns_point_group_measured_fraction_full 0.999
_diffrn_reflns_point_group_measured_fraction_max 0.999
_diffrn_reflns_theta_full 25.242
_diffrn_reflns_theta_max 27.479
_diffrn_reflns_theta_min 1.478
_diffrn_standards_number 0
_exptl_absorpt_coefficient_mu 2.392
_exptl_absorpt_correction_T_max 0.86234
_exptl_absorpt_correction_T_min 0.71215
_exptl_absorpt_correction_type integration
_exptl_absorpt_process_details
;
Gaussian integration (Coppens, 1970)
;
_exptl_crystal_colour colourless
_exptl_crystal_density_diffrn 1.862
_exptl_crystal_description needle
_exptl_crystal_F_000 3466
_exptl_crystal_size_max 0.15
_exptl_crystal_size_mid 0.08
_exptl_crystal_size_min 0.05
_refine_diff_density_max 1.941
_refine_diff_density_min -1.169
_refine_diff_density_rms 0.122
_refine_ls_extinction_method none
_refine_ls_goodness_of_fit_ref 1.039
_refine_ls_hydrogen_treatment mixed
_refine_ls_matrix_type full
_refine_ls_number_parameters 451
_refine_ls_number_reflns 7035
_refine_ls_number_restraints 0
_refine_ls_restrained_S_all 1.039
_refine_ls_R_factor_all 0.0406
_refine_ls_R_factor_gt 0.0299
_refine_ls_shift/su_max 0.001
_refine_ls_shift/su_mean 0.000
_refine_ls_structure_factor_coef Fsqd
_refine_ls_weighting_details 'w=1/[\s^2^(Fo^2^)+(0.0306P)^2^+25.4594P] where P=(Fo^2^+2Fc^2^)/3'
_refine_ls_weighting_scheme calc
_refine_ls_wR_factor_gt 0.0658
_refine_ls_wR_factor_ref 0.0709
_reflns_Friedel_coverage 0.000
_reflns_number_gt 6005
_reflns_number_total 7035
_reflns_threshold_expression 'I > 2\s(I)'
_cod_data_source_file c8dt02608d2.cif
_cod_data_source_block eu
_cod_depositor_comments 'Adding full bibliography for 7047290--7047292.cif.'
_cod_original_cell_volume 6124.65(16)
_cod_database_code 7047291
_shelx_shelxl_version_number 2014/7
_shelx_space_group_comment
;
The symmetry employed for this shelxl refinement is uniquely defined
by the following loop, which should always be used as a source of
symmetry information in preference to the above space-group names.
They are only intended as comments.
;

loop_
_space_group_symop_operation_xyz
'x, y, z'
'-x, y, -z+1/2'
'x+1/2, y+1/2, z'
'-x+1/2, y+1/2, -z+1/2'
'-x, -y, -z'
'x, -y, z-1/2'
'-x+1/2, -y+1/2, -z'
'x+1/2, -y+1/2, z-1/2'

loop_
_atom_site_label
_atom_site_type_symbol
_atom_site_fract_x
_atom_site_fract_y
_atom_site_fract_z
_atom_site_U_iso_or_equiv
_atom_site_adp_type
_atom_site_occupancy
_atom_site_site_symmetry_order
_atom_site_calc_flag
_atom_site_refinement_flags_posn
_atom_site_refinement_flags_adp
_atom_site_refinement_flags_occupancy
Eu Eu 0.09447(2) 0.54467(2) -0.02659(2) 0.00963(5) Uani 1 1 d . . .
O1C O 0.00298(9) 0.5788(3) -0.07954(15) 0.0178(5) Uani 1 1 d . . .
H1C1 H 0.0005(19) 0.627(6) -0.054(3) 0.056(17) Uiso 1 1 d . . .
H1C2 H -0.0069(17) 0.619(5) -0.109(3) 0.036(15) Uiso 1 1 d . . .
N1 N 0.14669(9) 0.3489(3) -0.04905(13) 0.0147(5) Uani 1 1 d . . .
C2 C 0.16679(12) 0.4138(4) -0.08786(17) 0.0195(7) Uani 1 1 d . . .
H21 H 0.1409 0.4249 -0.1336 0.023 Uiso 1 1 calc R U .
H22 H 0.1910 0.3509 -0.0870 0.023 Uiso 1 1 calc R U .
C3 C 0.18960(12) 0.5563(4) -0.06011(18) 0.0197(7) Uani 1 1 d . . .
H31 H 0.2167 0.5444 -0.0152 0.024 Uiso 1 1 calc R U .
H32 H 0.2020 0.5957 -0.0866 0.024 Uiso 1 1 calc R U .
N4 N 0.15403(9) 0.6561(3) -0.05989(13) 0.0149(5) Uani 1 1 d . . .
C5 C 0.18043(12) 0.7790(3) -0.01500(17) 0.0181(7) Uani 1 1 d . . .
H51 H 0.1584 0.8590 -0.0276 0.022 Uiso 1 1 calc R U .
H52 H 0.2071 0.8066 -0.0208 0.022 Uiso 1 1 calc R U .
C6 C 0.20014(12) 0.7448(4) 0.05706(17) 0.0194(7) Uani 1 1 d . . .
H61 H 0.2239 0.6693 0.0706 0.023 Uiso 1 1 calc R U .
H62 H 0.2165 0.8276 0.0837 0.023 Uiso 1 1 calc R U .
N7 N 0.16124(9) 0.7005(3) 0.06948(13) 0.0146(5) Uani 1 1 d . . .
C8 C 0.18273(12) 0.6235(3) 0.13427(16) 0.0184(7) Uani 1 1 d . . .
H81 H 0.1597 0.6241 0.1491 0.022 Uiso 1 1 calc R U .
H82 H 0.2117 0.6731 0.1671 0.022 Uiso 1 1 calc R U .
C9 C 0.19574(12) 0.4722(3) 0.12920(17) 0.0190(7) Uani 1 1 d . . .
H91 H 0.2210 0.4719 0.1182 0.023 Uiso 1 1 calc R U .
H92 H 0.2086 0.4264 0.1719 0.023 Uiso 1 1 calc R U .
N10 N 0.15355(9) 0.3905(3) 0.07855(13) 0.0156(5) Uani 1 1 d . . .
C11 C 0.17093(12) 0.2594(3) 0.06191(17) 0.0190(7) Uani 1 1 d . . .
H111 H 0.1450 0.1898 0.0435 0.023 Uiso 1 1 calc R U .
H112 H 0.1979 0.2201 0.1021 0.023 Uiso 1 1 calc R U .
C12 C 0.18687(12) 0.2873(4) 0.01288(17) 0.0203(7) Uani 1 1 d . . .
H121 H 0.2142 0.3522 0.0322 0.024 Uiso 1 1 calc R U .
H122 H 0.1974 0.1993 0.0029 0.024 Uiso 1 1 calc R U .
C20 C 0.11204(11) 0.2358(3) -0.08917(16) 0.0164(7) Uani 1 1 d . . .
H201 H 0.1062 0.1757 -0.0606 0.020 Uiso 1 1 calc R U .
H202 H 0.1262 0.1776 -0.1088 0.020 Uiso 1 1 calc R U .
P1 P 0.05488(3) 0.30721(9) -0.15409(5) 0.02094(19) Uani 1 1 d . . .
H1P H 0.0568(13) 0.317(4) -0.2139(18) 0.025(10) Uiso 1 1 d . . .
O1P O 0.05208(8) 0.4543(2) -0.13363(11) 0.0181(5) Uani 1 1 d . . .
O2P O 0.01583(9) 0.2078(2) -0.16530(12) 0.0212(5) Uani 1 1 d . . .
C30 C 0.12154(12) 0.7115(3) -0.12778(16) 0.0169(7) Uani 1 1 d . . .
H301 H 0.1105 0.6337 -0.1591 0.020 Uiso 1 1 calc R U .
H142 H 0.1395 0.7768 -0.1391 0.020 Uiso 1 1 calc R U .
C31 C 0.07762(11) 0.7877(3) -0.13332(16) 0.0154(6) Uani 1 1 d . . .
O311 O 0.07022(8) 0.7656(2) -0.08501(11) 0.0158(5) Uani 1 1 d . . .
O312 O 0.05152(11) 0.8559(4) -0.18265(16) 0.0511(9) Uani 1 1 d . . .
C40 C 0.13450(12) 0.8247(3) 0.07292(17) 0.0160(6) Uani 1 1 d . . .
H401 H 0.1264 0.8878 0.0361 0.019 Uiso 1 1 calc R U .
H402 H 0.1550 0.8762 0.1137 0.019 Uiso 1 1 calc R U .
C41 C 0.08826(11) 0.7786(3) 0.07042(16) 0.0138(6) Uani 1 1 d . . .
O411 O 0.07143(8) 0.6561(2) 0.04552(11) 0.0147(5) Uani 1 1 d . . .
O412 O 0.06771(8) 0.8612(2) 0.08950(11) 0.0176(5) Uani 1 1 d . . .
C50 C 0.12234(11) 0.3454(3) 0.10423(15) 0.0156(6) Uani 1 1 d . . .
H501 H 0.1150 0.4262 0.1231 0.019 Uiso 1 1 calc R U .
H502 H 0.1392 0.2754 0.1389 0.019 Uiso 1 1 calc R U .
C51 C 0.07456(11) 0.2811(3) 0.04730(16) 0.0149(6) Uani 1 1 d . . .
O511 O 0.05877(8) 0.3392(2) -0.00950(11) 0.0154(5) Uani 1 1 d . . .
O512 O 0.05240(9) 0.1932(2) 0.06053(11) 0.0195(5) Uani 1 1 d . . .
Cl1 Cl -0.10311(3) 0.41795(9) -0.22234(4) 0.02233(17) Uani 1 1 d . . .
Cl2 Cl 0.19122(3) 0.97232(8) 0.37368(4) 0.02043(17) Uani 1 1 d . . .
Na1 Na -0.02192(5) 0.33458(13) -0.10528(7) 0.0191(3) Uani 1 1 d . . .
Na2 Na 0.07496(5) 1.06250(13) 0.15877(6) 0.0168(3) Uani 1 1 d . . .
Na3 Na 0.0000 0.03270(19) -0.2500 0.0228(4) Uani 1 2 d S T P
Na4 Na 0.0000 1.0000 0.0000 0.0151(4) Uani 1 2 d S . P
O1W O 0.05431(10) 1.2725(3) 0.19897(14) 0.0253(6) Uani 1 1 d . . .
H1W1 H 0.0702(18) 1.343(5) 0.213(2) 0.047(15) Uiso 1 1 d . . .
H1W2 H 0.040(2) 1.262(7) 0.218(3) 0.08(2) Uiso 1 1 d . . .
O2W O 0.08012(10) 0.9241(3) 0.24805(14) 0.0219(5) Uani 1 1 d . . .
H2W1 H 0.1054(18) 0.941(5) 0.280(3) 0.037(14) Uiso 1 1 d . . .
H2W2 H 0.0836(17) 0.849(5) 0.241(2) 0.039(15) Uiso 1 1 d . . .
O3W O -0.01280(9) 1.0136(3) 0.08899(13) 0.0190(5) Uani 1 1 d . . .
H3W1 H -0.0262(13) 1.069(4) 0.0898(18) 0.004(10) Uiso 1 1 d . . .
H3W2 H -0.016(2) 0.950(6) 0.111(3) 0.064(19) Uiso 1 1 d . . .
O4W O 0.16234(10) 1.0884(3) 0.23048(16) 0.0262(6) Uani 1 1 d . . .
H4W1 H 0.172(2) 1.063(5) 0.265(3) 0.050(17) Uiso 1 1 d . . .
H4W2 H 0.1811(18) 1.064(5) 0.219(2) 0.042(15) Uiso 1 1 d . . .
O5W O 0.23045(10) 1.0343(3) 0.19622(15) 0.0313(6) Uani 1 1 d . . .
H5W1 H 0.2475(14) 1.108(4) 0.2013(19) 0.022(10) Uiso 1 1 d . . .
H5W2 H 0.251(2) 0.964(6) 0.204(3) 0.09(2) Uiso 1 1 d . . .
O6W O 0.19462(11) 0.3609(3) 0.28822(16) 0.0353(7) Uani 1 1 d . . .
H6W1 H 0.1826(17) 0.278(5) 0.268(2) 0.046(14) Uiso 1 1 d . . .
H6W2 H 0.166(2) 0.423(6) 0.269(3) 0.071(18) Uiso 1 1 d . . .
O7W O 0.29547(11) 0.2462(3) 0.21440(19) 0.0432(8) Uani 1 1 d . . .
H7W1 H 0.2995(18) 0.304(6) 0.189(3) 0.051(15) Uiso 1 1 d . . .
H7W2 H 0.3229(19) 0.213(5) 0.233(3) 0.045(14) Uiso 1 1 d . . .
O8W O 0.0000 0.6128(14) -0.2500 0.023(3) Uiso 0.25 2 d S . P

loop_
_atom_site_aniso_label
_atom_site_aniso_U_11
_atom_site_aniso_U_22
_atom_site_aniso_U_33
_atom_site_aniso_U_23
_atom_site_aniso_U_13
_atom_site_aniso_U_12
Eu 0.00836(8) 0.01020(8) 0.00848(9) -0.00006(6) 0.00302(6) -0.00044(6)
O1C 0.0142(12) 0.0205(12) 0.0158(14) 0.0003(11) 0.0056(11) 0.0025(10)
N1 0.0101(12) 0.0151(13) 0.0139(14) -0.0017(10) 0.0025(12) 0.0005(10)
C2 0.0176(16) 0.0274(17) 0.0170(18) -0.0015(14) 0.0114(15) 0.0017(14)
C3 0.0155(16) 0.0270(18) 0.0193(18) 0.0010(14) 0.0108(15) 0.0007(14)
N4 0.0103(12) 0.0185(13) 0.0115(14) 0.0026(10) 0.0025(11) 0.0005(10)
C5 0.0141(15) 0.0180(16) 0.0216(19) 0.0004(13) 0.0088(15) -0.0056(13)
C6 0.0158(16) 0.0215(16) 0.0182(18) -0.0023(13) 0.0070(15) -0.0033(13)
N7 0.0125(13) 0.0168(13) 0.0133(14) -0.0019(10) 0.0057(12) -0.0015(10)
C8 0.0141(15) 0.0231(17) 0.0135(17) -0.0036(13) 0.0040(14) -0.0011(13)
C9 0.0159(16) 0.0210(17) 0.0153(18) 0.0008(13) 0.0046(15) -0.0001(13)
N10 0.0119(13) 0.0177(13) 0.0139(14) 0.0009(11) 0.0043(12) -0.0012(11)
C11 0.0175(16) 0.0171(16) 0.0152(18) 0.0020(13) 0.0033(15) 0.0060(13)
C12 0.0142(16) 0.0201(16) 0.0191(19) -0.0003(13) 0.0031(15) 0.0056(13)
C20 0.0167(16) 0.0154(15) 0.0138(17) -0.0037(12) 0.0056(14) 0.0007(12)
P1 0.0204(4) 0.0205(4) 0.0209(5) -0.0032(4) 0.0099(4) -0.0019(4)
O1P 0.0165(11) 0.0223(12) 0.0106(12) -0.0013(9) 0.0036(10) -0.0006(9)
O2P 0.0233(13) 0.0202(12) 0.0151(13) 0.0001(9) 0.0063(11) -0.0013(10)
C30 0.0162(16) 0.0212(16) 0.0136(17) 0.0038(13) 0.0078(14) -0.0003(13)
C31 0.0141(15) 0.0180(15) 0.0138(17) 0.0042(12) 0.0069(14) 0.0053(12)
O311 0.0161(11) 0.0143(10) 0.0175(13) 0.0024(9) 0.0090(10) 0.0024(9)
O312 0.0445(18) 0.077(2) 0.042(2) 0.0444(18) 0.0300(17) 0.0391(17)
C40 0.0170(16) 0.0143(15) 0.0154(17) -0.0039(12) 0.0075(14) -0.0022(12)
C41 0.0142(15) 0.0140(15) 0.0133(17) 0.0026(12) 0.0072(14) 0.0029(12)
O411 0.0131(11) 0.0155(11) 0.0149(12) -0.0042(9) 0.0068(10) -0.0021(9)
O412 0.0177(11) 0.0185(11) 0.0160(12) -0.0026(9) 0.0082(10) 0.0033(9)
C50 0.0171(15) 0.0186(15) 0.0070(16) 0.0014(12) 0.0034(14) -0.0049(13)
C51 0.0065(13) 0.0254(17) 0.0088(16) 0.0045(12) 0.0011(13) -0.0065(12)
O511 0.0129(11) 0.0148(11) 0.0143(12) 0.0022(9) 0.0041(10) -0.0016(9)
O512 0.0244(12) 0.0177(11) 0.0153(13) 0.0010(9) 0.0096(11) -0.0071(10)
Cl1 0.0186(4) 0.0247(4) 0.0193(4) -0.0025(3) 0.0067(4) -0.0008(3)
Cl2 0.0176(4) 0.0232(4) 0.0203(4) -0.0022(3) 0.0096(4) -0.0014(3)
Na1 0.0144(6) 0.0205(6) 0.0189(7) 0.0005(5) 0.0062(6) -0.0009(5)
Na2 0.0176(6) 0.0168(6) 0.0144(7) 0.0020(5) 0.0071(6) 0.0004(5)
Na3 0.0278(11) 0.0189(9) 0.0117(10) 0.000 0.0030(9) 0.000
Na4 0.0163(9) 0.0150(8) 0.0112(9) -0.0009(7) 0.0051(8) 0.0003(7)
O1W 0.0294(15) 0.0235(14) 0.0244(15) -0.0042(11) 0.0148(13) -0.0047(11)
O2W 0.0230(14) 0.0214(14) 0.0163(15) -0.0015(10) 0.0065(13) -0.0049(11)
O3W 0.0220(13) 0.0165(12) 0.0239(15) 0.0028(10) 0.0156(12) 0.0070(11)
O4W 0.0214(14) 0.0298(14) 0.0232(16) 0.0099(12) 0.0085(13) 0.0032(11)
O5W 0.0237(14) 0.0331(16) 0.0310(17) 0.0049(12) 0.0098(13) -0.0013(13)
O6W 0.0298(15) 0.0282(15) 0.0390(18) 0.0005(13) 0.0112(14) -0.0018(13)
O7W 0.0274(16) 0.0418(18) 0.061(2) 0.0286(16) 0.0230(17) 0.0080(14)

loop_
_atom_type_symbol
_atom_type_description
_atom_type_scat_dispersion_real
_atom_type_scat_dispersion_imag
_atom_type_scat_source
C C 0.0033 0.0016 'International Tables Vol C Tables 4.2.6.8 and 6.1.1.4'
H H 0.0000 0.0000 'International Tables Vol C Tables 4.2.6.8 and 6.1.1.4'
N N 0.0061 0.0033 'International Tables Vol C Tables 4.2.6.8 and 6.1.1.4'
O O 0.0106 0.0060 'International Tables Vol C Tables 4.2.6.8 and 6.1.1.4'
P P 0.1023 0.0942 'International Tables Vol C Tables 4.2.6.8 and 6.1.1.4'
Cl Cl 0.1484 0.1585 'International Tables Vol C Tables 4.2.6.8 and 6.1.1.4'
Na Na 0.0362 0.0249 'International Tables Vol C Tables 4.2.6.8 and 6.1.1.4'
Eu Eu -0.1578 3.6682 'International Tables Vol C Tables 4.2.6.8 and 6.1.1.4'

loop_
_geom_angle_atom_site_label_1
_geom_angle_atom_site_label_2
_geom_angle_atom_site_label_3
_geom_angle
_geom_angle_site_symmetry_1
_geom_angle_site_symmetry_3
O1P Eu O511 79.68(8) . .
O1P Eu O311 82.01(8) . .
O511 Eu O311 139.47(7) . .
O1P Eu O411 134.57(8) . .
O511 Eu O411 83.52(7) . .
O311 Eu O411 84.15(7) . .
O1P Eu O1C 68.45(9) . .
O511 Eu O1C 69.70(8) . .
O311 Eu O1C 69.99(8) . .
O411 Eu O1C 66.15(8) . .
O1P Eu N7 154.58(8) . .
O511 Eu N7 124.04(8) . .
O311 Eu N7 83.53(8) . .
O411 Eu N7 63.93(7) . .
O1C Eu N7 125.08(8) . .
O1P Eu N4 86.19(8) . .
O511 Eu N4 149.30(8) . .
O311 Eu N4 63.43(8) . .
O411 Eu N4 124.66(8) . .
O1C Eu N4 129.40(9) . .
N7 Eu N4 68.63(8) . .
O1P Eu N10 123.38(8) . .
O511 Eu N10 64.67(8) . .
O311 Eu N10 151.58(8) . .
O411 Eu N10 85.04(8) . .
O1C Eu N10 128.07(9) . .
N7 Eu N10 68.12(8) . .
N4 Eu N10 102.52(8) . .
O1P Eu N1 67.42(8) . .
O511 Eu N1 83.09(7) . .
O311 Eu N1 121.94(8) . .
O411 Eu N1 150.96(8) . .
O1C Eu N1 131.30(8) . .
N7 Eu N1 103.61(8) . .
N4 Eu N1 66.30(8) . .
N10 Eu N1 65.94(8) . .
Na1 O1C Eu 98.71(9) . .
Na1 O1C H1C1 126(4) . .
Eu O1C H1C1 104(4) . .
Na1 O1C H1C2 110(4) . .
Eu O1C H1C2 112(4) . .
H1C1 O1C H1C2 105(5) . .
C20 N1 C12 109.5(2) . .
C20 N1 C2 109.0(3) . .
C12 N1 C2 109.3(2) . .
C20 N1 Eu 106.07(17) . .
C12 N1 Eu 112.76(19) . .
C2 N1 Eu 110.14(18) . .
N1 C2 C3 111.5(3) . .
N1 C2 H21 109.3 . .
C3 C2 H21 109.3 . .
N1 C2 H22 109.3 . .
C3 C2 H22 109.3 . .
H21 C2 H22 108.0 . .
N4 C3 C2 111.3(3) . .
N4 C3 H31 109.4 . .
C2 C3 H31 109.4 . .
N4 C3 H32 109.4 . .
C2 C3 H32 109.4 . .
H31 C3 H32 108.0 . .
C30 N4 C3 109.6(3) . .
C30 N4 C5 108.4(2) . .
C3 N4 C5 109.6(2) . .
C30 N4 Eu 104.23(17) . .
C3 N4 Eu 115.30(19) . .
C5 N4 Eu 109.43(18) . .
N4 C5 C6 112.6(3) . .
N4 C5 H51 109.1 . .
C6 C5 H51 109.1 . .
N4 C5 H52 109.1 . .
C6 C5 H52 109.1 . .
H51 C5 H52 107.8 . .
N7 C6 C5 112.0(3) . .
N7 C6 H61 109.2 . .
C5 C6 H61 109.2 . .
N7 C6 H62 109.2 . .
C5 C6 H62 109.2 . .
H61 C6 H62 107.9 . .
C40 N7 C6 111.1(2) . .
C40 N7 C8 107.7(2) . .
C6 N7 C8 110.1(2) . .
C40 N7 Eu 104.54(18) . .
C6 N7 Eu 112.71(19) . .
C8 N7 Eu 110.47(18) . .
N7 C8 C9 112.3(3) . .
N7 C8 H81 109.2 . .
C9 C8 H81 109.2 . .
N7 C8 H82 109.2 . .
C9 C8 H82 109.2 . .
H81 C8 H82 107.9 . .
N10 C9 C8 112.4(3) . .
N10 C9 H91 109.1 . .
C8 C9 H91 109.1 . .
N10 C9 H92 109.1 . .
C8 C9 H92 109.1 . .
H91 C9 H92 107.9 . .
C50 N10 C9 110.7(3) . .
C50 N10 C11 107.1(2) . .
C9 N10 C11 109.4(2) . .
C50 N10 Eu 103.31(18) . .
C9 N10 Eu 112.69(18) . .
C11 N10 Eu 113.30(19) . .
N10 C11 C12 112.2(3) . .
N10 C11 H111 109.2 . .
C12 C11 H111 109.2 . .
N10 C11 H112 109.2 . .
C12 C11 H112 109.2 . .
H111 C11 H112 107.9 . .
N1 C12 C11 110.8(3) . .
N1 C12 H121 109.5 . .
C11 C12 H121 109.5 . .
N1 C12 H122 109.5 . .
C11 C12 H122 109.5 . .
H121 C12 H122 108.1 . .
N1 C20 P1 111.9(2) . .
N1 C20 H201 109.2 . .
P1 C20 H201 109.2 . .
N1 C20 H202 109.2 . .
P1 C20 H202 109.2 . .
H201 C20 H202 107.9 . .
O2P P1 O1P 117.56(14) . .
O2P P1 C20 108.28(15) . .
O1P P1 C20 106.17(14) . .
O2P P1 H1P 109.0(15) . .
O1P P1 H1P 107.3(14) . .
C20 P1 H1P 108.2(15) . .
Na1 P1 H1P 140.2(15) . .
Na3 P1 H1P 69.9(14) . .
Eu P1 H1P 129.1(14) . .
P1 O1P Eu 126.49(13) . .
P1 O1P Na1 84.73(10) . .
Eu O1P Na1 89.19(8) . .
P1 O2P Na3 112.15(13) . .
P1 O2P Na1 101.74(12) . .
Na3 O2P Na1 143.56(11) . .
N4 C30 C31 111.4(3) . .
N4 C30 H301 109.4 . .
C31 C30 H301 109.4 . .
N4 C30 H142 109.4 . .
C31 C30 H142 109.4 . .
H301 C30 H142 108.0 . .
O312 C31 O311 125.4(3) . .
O312 C31 C30 119.0(3) . .
O311 C31 C30 115.4(3) . .
C30 C31 Eu 79.79(17) . .
C31 O311 Eu 119.53(18) . .
C31 O312 Na3 160.2(3) . 1_565
N7 C40 C41 110.8(2) . .
N7 C40 H401 109.5 . .
C41 C40 H401 109.5 . .
N7 C40 H402 109.5 . .
C41 C40 H402 109.5 . .
H401 C40 H402 108.1 . .
O412 C41 O411 123.5(3) . .
O412 C41 C40 119.8(3) . .
O411 C41 C40 116.7(3) . .
C41 O411 Eu 120.26(18) . .
C41 O411 Na1 87.35(17) . 5_565
Eu O411 Na1 152.34(10) . 5_565
C41 O412 Na2 147.6(2) . .
C41 O412 Na4 114.8(2) . .
Na2 O412 Na4 84.07(7) . .
C41 O412 Na1 93.07(18) . 5_565
Na2 O412 Na1 109.67(9) . 5_565
Na4 O412 Na1 100.95(8) . 5_565
N10 C50 C51 109.8(2) . .
N10 C50 H501 109.7 . .
C51 C50 H501 109.7 . .
N10 C50 H502 109.7 . .
C51 C50 H502 109.7 . .
H501 C50 H502 108.2 . .
O512 C51 O511 125.5(3) . .
O512 C51 C50 119.2(3) . .
O511 C51 C50 114.7(2) . .
C51 O511 Eu 123.72(19) . .
C51 O511 Na1 128.75(18) . .
Eu O511 Na1 103.65(9) . .
C51 O512 Na2 131.9(2) . 1_545
C51 O512 Na4 133.1(2) . 1_545
Na2 O512 Na4 87.29(8) 1_545 1_545
O511 Na1 O1C 71.90(9) . .
O511 Na1 O412 107.82(9) . 5_565
O1C Na1 O412 144.21(10) . 5_565
O511 Na1 O2P 86.45(8) . .
O1C Na1 O2P 113.05(9) . .
O412 Na1 O2P 102.53(8) 5_565 .
O511 Na1 O411 98.96(8) . 5_565
O1C Na1 O411 92.74(9) . 5_565
O412 Na1 O411 51.53(7) 5_565 5_565
O2P Na1 O411 153.98(9) . 5_565
O511 Na1 Cl1 159.92(8) . .
O1C Na1 Cl1 89.96(8) . .
O412 Na1 Cl1 91.89(7) 5_565 .
O2P Na1 Cl1 93.12(7) . .
O411 Na1 Cl1 90.21(6) 5_565 .
O511 Na1 O1P 66.85(7) . .
O1C Na1 O1P 59.88(8) . .
O412 Na1 O1P 154.59(8) 5_565 .
O2P Na1 O1P 53.36(7) . .
O411 Na1 O1P 151.53(8) 5_565 .
Cl1 Na1 O1P 96.91(6) . .
C41 Na1 O1P 176.73(9) 5_565 .
O512 Na2 O2W 168.26(11) 1_565 .
O512 Na2 O1W 87.06(10) 1_565 .
O2W Na2 O1W 90.69(11) . .
O512 Na2 O4W 106.70(10) 1_565 .
O2W Na2 O4W 84.98(11) . .
O1W Na2 O4W 95.56(11) . .
O512 Na2 O412 82.94(9) 1_565 .
O2W Na2 O412 95.82(10) . .
O1W Na2 O412 160.98(11) . .
O4W Na2 O412 102.79(10) . .
O512 Na2 O3W 77.20(9) 1_565 .
O2W Na2 O3W 91.21(10) . .
O1W Na2 O3W 87.94(10) . .
O4W Na2 O3W 174.85(11) . .
O412 Na2 O3W 74.11(9) . .
O312 Na3 O312 87.5(2) 2_544 1_545
O312 Na3 O2P 98.88(11) 2_544 2_554
O312 Na3 O2P 145.73(9) 1_545 2_554
O312 Na3 O2P 145.74(9) 2_544 .
O312 Na3 O2P 98.88(11) 1_545 .
O2P Na3 O2P 94.48(12) 2_554 .
O312 Na3 O2W 117.51(10) 2_544 6_565
O312 Na3 O2W 76.24(10) 1_545 6_565
O2P Na3 O2W 70.95(9) 2_554 6_565
O2P Na3 O2W 96.65(9) . 6_565
O312 Na3 O2W 76.24(10) 2_544 5_565
O312 Na3 O2W 117.51(10) 1_545 5_565
O2P Na3 O2W 96.66(9) 2_554 5_565
O2P Na3 O2W 70.95(9) . 5_565
O2W Na3 O2W 162.16(14) 6_565 5_565
O3W Na4 O3W 180.0 5_575 .
O3W Na4 O512 79.56(8) 5_575 5_565
O3W Na4 O512 100.44(8) . 5_565
O3W Na4 O512 100.44(8) 5_575 1_565
O3W Na4 O512 79.56(8) . 1_565
O512 Na4 O512 180.0 5_565 1_565
O3W Na4 O412 104.47(8) 5_575 .
O3W Na4 O412 75.53(8) . .
O512 Na4 O412 98.27(8) 5_565 .
O512 Na4 O412 81.73(8) 1_565 .
O3W Na4 O412 75.53(8) 5_575 5_575
O3W Na4 O412 104.47(8) . 5_575
O512 Na4 O412 81.73(8) 5_565 5_575
O512 Na4 O412 98.27(8) 1_565 5_575
O412 Na4 O412 180.0 . 5_575
Na2 O1W H1W1 127(3) . .
Na2 O1W H1W2 118(5) . .
H1W1 O1W H1W2 107(5) . .
Na2 O2W Na3 107.66(11) . 5_565
Na2 O2W H2W1 107(3) . .
Na3 O2W H2W1 119(3) 5_565 .
Na2 O2W H2W2 106(4) . .
Na3 O2W H2W2 114(4) 5_565 .
H2W1 O2W H2W2 102(5) . .
Na4 O3W Na2 86.49(9) . .
Na4 O3W H3W1 118(3) . .
Na2 O3W H3W1 111(3) . .
Na4 O3W H3W2 130(4) . .
Na2 O3W H3W2 100(4) . .
H3W1 O3W H3W2 105(5) . .
Na2 O4W H4W1 113(4) . .
Na2 O4W H4W2 122(4) . .
H4W1 O4W H4W2 109(5) . .
H5W1 O5W H5W2 103(5) . .
H6W1 O6W H6W2 104(4) . .
H7W1 O7W H7W2 96(4) . .

loop_
_geom_bond_atom_site_label_1
_geom_bond_atom_site_label_2
_geom_bond_distance
_geom_bond_site_symmetry_2
Eu O1P 2.324(2) .
Eu O511 2.391(2) .
Eu O311 2.396(2) .
Eu O411 2.415(2) .
Eu O1C 2.555(2) .
Eu N7 2.624(3) .
Eu N4 2.633(3) .
Eu N10 2.648(3) .
Eu N1 2.725(3) .
O1C Na1 2.413(3) .
O1C H1C1 0.80(6) .
O1C H1C2 0.70(5) .
N1 C20 1.479(4) .
N1 C12 1.481(4) .
N1 C2 1.496(4) .
C2 C3 1.510(5) .
C2 H21 0.9700 .
C2 H22 0.9700 .
C3 N4 1.484(4) .
C3 H31 0.9700 .
C3 H32 0.9700 .
N4 C30 1.483(4) .
N4 C5 1.503(4) .
C5 C6 1.509(5) .
C5 H51 0.9700 .
C5 H52 0.9700 .
C6 N7 1.484(4) .
C6 H61 0.9700 .
C6 H62 0.9700 .
N7 C40 1.481(4) .
N7 C8 1.499(4) .
C8 C9 1.510(5) .
C8 H81 0.9700 .
C8 H82 0.9700 .
C9 N10 1.480(4) .
C9 H91 0.9700 .
C9 H92 0.9700 .
N10 C50 1.476(4) .
N10 C11 1.491(4) .
C11 C12 1.509(5) .
C11 H111 0.9700 .
C11 H112 0.9700 .
C12 H121 0.9700 .
C12 H122 0.9700 .
C20 P1 1.809(3) .
C20 H201 0.9700 .
C20 H202 0.9700 .
P1 O2P 1.478(2) .
P1 O1P 1.487(2) .
P1 H1P 1.44(4) .
O1P Na1 3.003(3) .
O2P Na3 2.434(3) .
O2P Na1 2.583(3) .
C30 C31 1.529(4) .
C30 H301 0.9700 .
C30 H142 0.9700 .
C31 O312 1.210(4) .
C31 O311 1.294(4) .
O312 Na3 2.310(3) 1_565
C40 C41 1.521(4) .
C40 H401 0.9700 .
C40 H402 0.9700 .
C41 O412 1.245(4) .
C41 O411 1.283(4) .
O411 Na1 2.613(2) 5_565
O412 Na2 2.436(2) .
O412 Na4 2.484(2) .
O412 Na1 2.506(3) 5_565
C50 C51 1.550(4) .
C50 H501 0.9700 .
C50 H502 0.9700 .
C51 O512 1.234(4) .
C51 O511 1.284(4) .
O511 Na1 2.406(3) .
O512 Na2 2.382(3) 1_545
O512 Na4 2.392(2) 1_545
Cl1 Na1 2.7603(16) .
Na1 O412 2.506(3) 5_565
Na1 O411 2.613(2) 5_565
Na2 O512 2.382(3) 1_565
Na2 O2W 2.408(3) .
Na2 O1W 2.432(3) .
Na2 O4W 2.432(3) .
Na2 O3W 2.469(3) .
Na3 O312 2.310(3) 2_544
Na3 O312 2.310(3) 1_545
Na3 O2P 2.434(3) 2_554
Na3 O2W 2.631(3) 6_565
Na3 O2W 2.631(3) 5_565
Na4 O3W 2.338(3) 5_575
Na4 O3W 2.338(3) .
Na4 O512 2.392(2) 5_565
Na4 O512 2.392(2) 1_565
Na4 O412 2.484(2) 5_575
O1W H1W1 0.80(5) .
O1W H1W2 0.79(6) .
O2W Na3 2.631(3) 5_565
O2W H2W1 0.79(5) .
O2W H2W2 0.75(5) .
O3W H3W1 0.68(4) .
O3W H3W2 0.82(6) .
O4W H4W1 0.75(6) .
O4W H4W2 0.80(5) .
O5W H5W1 0.86(4) .
O5W H5W2 0.89(6) .
O6W H6W1 0.89(5) .
O6W H6W2 0.97(6) .
O7W H7W1 0.86(5) .
O7W H7W2 0.82(5) .
